data_4318388
loop_
_publ_author_name
'Kunal K. Kamar'
'Amrita Saha'
'Alfonso Casti\~neiras'
'Chen-Hsiung Hung'
'Sreebrata Goswami'

_publ_section_title
;
 Chromium Complexes of an Isomeric N-Donor Ligand,
 2-[(N-Arylamino)phenylazo]pyridine: Amination Reactions, X-ray Structure,
 and Redox Properties
;
_journal_name_full 'Inorganic Chemistry'
_journal_page_first 4531
_journal_page_last 4538
_journal_paper_doi 10.1021/ic0201497
_journal_volume 41
_journal_year 2002
_chemical_formula_sum 'C34 H26 Cl Cr N8 O4'
_chemical_formula_weight 698.08
_chemical_name_systematic
;
  ?
;
_space_group_IT_number 2
_symmetry_cell_setting triclinic
_symmetry_space_group_name_Hall '-P 1'
_symmetry_space_group_name_H-M 'P -1'
_atom_sites_solution_hydrogens geom
_atom_sites_solution_primary direct
_atom_sites_solution_secondary difmap
_audit_creation_method SHELXL-97
_cell_angle_alpha 103.975(3)
_cell_angle_beta 91.119(3)
_cell_angle_gamma 93.829(3)
_cell_formula_units_Z 2
_cell_length_a 9.1815(12)
_cell_length_b 10.3470(14)
_cell_length_c 17.220(2)
_cell_measurement_temperature 293(2)
_cell_volume 1582.9(4)
_computing_cell_refinement 'Bruker SMART'
_computing_data_collection 'Bruker SMART'
_computing_data_reduction 'Bruker SHELXTL'
_computing_molecular_graphics 'Bruker SHELXTL'
_computing_publication_material 'Bruker SHELXTL'
_computing_structure_refinement 'SHELXL-97 (Sheldrick, 1997)'
_computing_structure_solution 'SHELXS-97 (Sheldrick, 1990)'
_diffrn_ambient_temperature 293(2)
_diffrn_measured_fraction_theta_full 0.967
_diffrn_measured_fraction_theta_max 0.967
_diffrn_measurement_device_type 'CCD area detector'
_diffrn_measurement_method 'phi and omega scans'
_diffrn_radiation_monochromator graphite
_diffrn_radiation_source 'fine-focus sealed tube'
_diffrn_radiation_type MoK\a
_diffrn_radiation_wavelength 0.71073
_diffrn_reflns_av_R_equivalents 0.0341
_diffrn_reflns_av_sigmaI/netI 0.2835
_diffrn_reflns_limit_h_max 11
_diffrn_reflns_limit_h_min -11
_diffrn_reflns_limit_k_max 11
_diffrn_reflns_limit_k_min -13
_diffrn_reflns_limit_l_max 22
_diffrn_reflns_limit_l_min -14
_diffrn_reflns_number 10266
_diffrn_reflns_theta_full 27.54
_diffrn_reflns_theta_max 27.54
_diffrn_reflns_theta_min 1.22
_exptl_absorpt_coefficient_mu 0.499
_exptl_absorpt_correction_T_max 0.9486
_exptl_absorpt_correction_T_min 0.8245
_exptl_absorpt_correction_type 'Empirical Used SADABS'
_exptl_crystal_colour Black
_exptl_crystal_density_diffrn 1.465
_exptl_crystal_density_method 'not measured'
_exptl_crystal_description 'Thin Plate'
_exptl_crystal_F_000 718
_exptl_crystal_size_max 0.56
_exptl_crystal_size_mid 0.13
_exptl_crystal_size_min 0.07
_refine_diff_density_max 0.392
_refine_diff_density_min -0.267
_refine_diff_density_rms 0.062
_refine_ls_extinction_method none
_refine_ls_goodness_of_fit_ref 0.607
_refine_ls_hydrogen_treatment mixed
_refine_ls_matrix_type full
_refine_ls_number_parameters 433
_refine_ls_number_reflns 7069
_refine_ls_number_restraints 0
_refine_ls_restrained_S_all 0.607
_refine_ls_R_factor_all 0.1685
_refine_ls_R_factor_gt 0.0390
_refine_ls_shift/su_max 0.010
_refine_ls_shift/su_mean 0.002
_refine_ls_structure_factor_coef Fsqd
_refine_ls_weighting_details 'calc w=1/[\s^2^(Fo^2^)+(0.0528P)^2^+0.0000P] where P=(Fo^2^+2Fc^2^)/3'
_refine_ls_weighting_scheme calc
_refine_ls_wR_factor_gt 0.0825
_refine_ls_wR_factor_ref 0.1380
_reflns_number_gt 1922
_reflns_number_total 7069
_reflns_threshold_expression >2sigma(I)
_cod_data_source_file ic0201497_1.cif
_cod_data_source_block C34H26ClCrN8O4
_cod_depositor_comments
;
The following automatic conversions were performed:

'_symmetry_cell_setting' value 'Triclinic' changed to 'triclinic'
according to the built-in table from CIF Core dictionary named
'cif_core.dic' version 2.4.1 from 2010-06-29.

Automatic conversion script
Id: cif_fix_values 1646 2011-03-28 12:23:43Z adriana 
;
_cod_database_code 4318388

loop_
_symmetry_equiv_pos_as_xyz
'x, y, z'
'-x, -y, -z'

loop_
_atom_site_label
_atom_site_type_symbol
_atom_site_fract_x
_atom_site_fract_y
_atom_site_fract_z
_atom_site_U_iso_or_equiv
_atom_site_adp_type
_atom_site_occupancy
_atom_site_symmetry_multiplicity
_atom_site_calc_flag
_atom_site_refinement_flags
_atom_site_disorder_assembly
_atom_site_disorder_group
Cr1 Cr 0.50271(8) 0.80994(7) 0.73097(4) 0.0335(2) Uani 1 1 d . . .
N1 N 0.3193(4) 0.8023(4) 0.7803(2) 0.0463(10) Uani 1 1 d . . .
N2 N 0.4142(4) 0.9324(4) 0.6857(2) 0.0483(11) Uani 1 1 d . . .
N3 N 0.4786(5) 0.9889(4) 0.6339(2) 0.0577(12) Uani 1 1 d . . .
N4 N 0.6508(4) 0.8422(4) 0.6571(2) 0.0509(11) Uani 1 1 d . . .
C1 C 0.2643(5) 0.7042(5) 0.8209(3) 0.0493(13) Uani 1 1 d . . .
C2 C 0.3127(6) 0.7111(6) 0.8983(3) 0.0619(15) Uani 1 1 d . . .
H2 H 0.3810 0.7791 0.9241 0.074 Uiso 1 1 calc R . .
C3 C 0.2595(7) 0.6169(7) 0.9374(4) 0.082(2) Uani 1 1 d . . .
H3 H 0.2911 0.6226 0.9899 0.099 Uiso 1 1 calc R . .
C4 C 0.1609(8) 0.5157(7) 0.8998(5) 0.093(2) Uani 1 1 d . . .
H4 H 0.1248 0.4529 0.9265 0.111 Uiso 1 1 calc R . .
C5 C 0.1157(7) 0.5071(6) 0.8229(5) 0.091(2) Uani 1 1 d . . .
H5 H 0.0502 0.4368 0.7970 0.109 Uiso 1 1 calc R . .
C6 C 0.1657(6) 0.6017(6) 0.7824(3) 0.0682(16) Uani 1 1 d . . .
H6 H 0.1329 0.5957 0.7301 0.082 Uiso 1 1 calc R . .
C7 C 0.2276(6) 0.8900(5) 0.7650(3) 0.0491(13) Uani 1 1 d . . .
C8 C 0.0897(6) 0.9156(5) 0.7978(3) 0.0592(15) Uani 1 1 d . . .
H8 H 0.0498 0.8642 0.8307 0.071 Uiso 1 1 calc R . .
C9 C 0.0157(6) 1.0154(6) 0.7812(3) 0.0729(17) Uani 1 1 d . . .
H9 H -0.0740 1.0324 0.8043 0.087 Uiso 1 1 calc R . .
C10 C 0.0689(6) 1.0936(6) 0.7308(4) 0.0729(17) Uani 1 1 d . . .
H10 H 0.0147 1.1611 0.7210 0.087 Uiso 1 1 calc R . .
C11 C 0.2001(6) 1.0717(5) 0.6959(3) 0.0631(15) Uani 1 1 d . . .
H11 H 0.2356 1.1222 0.6615 0.076 Uiso 1 1 calc R . .
C12 C 0.2793(6) 0.9705(5) 0.7134(3) 0.0509(13) Uani 1 1 d . . .
C13 C 0.6125(6) 0.9359(5) 0.6177(3) 0.0554(14) Uani 1 1 d . . .
C14 C 0.7039(7) 0.9773(6) 0.5634(3) 0.0753(18) Uani 1 1 d . . .
H14 H 0.6788 1.0429 0.5381 0.090 Uiso 1 1 calc R . .
C15 C 0.8334(7) 0.9166(7) 0.5488(4) 0.084(2) Uani 1 1 d . . .
H15 H 0.8955 0.9408 0.5119 0.100 Uiso 1 1 calc R . .
C16 C 0.8738(7) 0.8207(7) 0.5875(4) 0.080(2) Uani 1 1 d . . .
H16 H 0.9618 0.7812 0.5773 0.095 Uiso 1 1 calc R . .
C17 C 0.7805(6) 0.7861(5) 0.6409(3) 0.0606(15) Uani 1 1 d . . .
H17 H 0.8062 0.7220 0.6673 0.073 Uiso 1 1 calc R . .
N5 N 0.5956(4) 0.9404(4) 0.8198(2) 0.0453(10) Uani 1 1 d . . .
N6 N 0.6025(4) 0.6929(4) 0.7765(2) 0.0447(11) Uani 1 1 d . . .
N7 N 0.5958(4) 0.5645(4) 0.7457(2) 0.0525(11) Uani 1 1 d . . .
N8 N 0.4437(4) 0.6381(4) 0.6566(2) 0.0482(11) Uani 1 1 d . . .
C18 C 0.5719(5) 1.0795(5) 0.8402(3) 0.0471(13) Uani 1 1 d . . .
C19 C 0.4700(6) 1.1283(5) 0.8948(3) 0.0668(16) Uani 1 1 d . . .
H19 H 0.4204 1.0717 0.9215 0.080 Uiso 1 1 calc R . .
C20 C 0.4409(6) 1.2611(6) 0.9103(4) 0.0814(19) Uani 1 1 d . . .
H20 H 0.3714 1.2934 0.9472 0.098 Uiso 1 1 calc R . .
C21 C 0.5139(6) 1.3454(6) 0.8717(3) 0.0728(18) Uani 1 1 d . . .
H21 H 0.4932 1.4345 0.8817 0.087 Uiso 1 1 calc R . .
C22 C 0.6174(6) 1.2983(5) 0.8182(3) 0.0611(15) Uani 1 1 d . . .
H22 H 0.6687 1.3558 0.7928 0.073 Uiso 1 1 calc R . .
C23 C 0.6458(5) 1.1655(5) 0.8021(3) 0.0514(14) Uani 1 1 d . . .
H23 H 0.7153 1.1336 0.7651 0.062 Uiso 1 1 calc R . .
C24 C 0.6809(5) 0.8868(5) 0.8679(3) 0.0416(12) Uani 1 1 d . . .
C25 C 0.7598(5) 0.9575(5) 0.9385(3) 0.0535(14) Uani 1 1 d . . .
H25 H 0.7545 1.0491 0.9578 0.064 Uiso 1 1 calc R . .
C26 C 0.8446(5) 0.8871(6) 0.9778(3) 0.0608(16) Uani 1 1 d . . .
H26 H 0.8951 0.9332 1.0247 0.073 Uiso 1 1 calc R . .
C27 C 0.8590(6) 0.7506(6) 0.9513(3) 0.0658(16) Uani 1 1 d . . .
H27 H 0.9208 0.7079 0.9788 0.079 Uiso 1 1 calc R . .
C28 C 0.7816(5) 0.6807(5) 0.8847(3) 0.0555(14) Uani 1 1 d . . .
H28 H 0.7890 0.5893 0.8662 0.067 Uiso 1 1 calc R . .
C29 C 0.6906(5) 0.7480(5) 0.8444(3) 0.0429(12) Uani 1 1 d . . .
C30 C 0.5039(6) 0.5349(5) 0.6781(3) 0.0517(14) Uani 1 1 d . . .
C31 C 0.4748(6) 0.4039(5) 0.6345(3) 0.0668(16) Uani 1 1 d . . .
H31 H 0.5181 0.3343 0.6493 0.080 Uiso 1 1 calc R . .
C32 C 0.3807(7) 0.3795(6) 0.5690(4) 0.0782(19) Uani 1 1 d . . .
H32 H 0.3594 0.2925 0.5389 0.094 Uiso 1 1 calc R . .
C33 C 0.3176(6) 0.4834(6) 0.5475(3) 0.0720(17) Uani 1 1 d . . .
H33 H 0.2526 0.4670 0.5036 0.086 Uiso 1 1 calc R . .
C34 C 0.3520(5) 0.6121(5) 0.5920(3) 0.0605(15) Uani 1 1 d . . .
H34 H 0.3108 0.6825 0.5769 0.073 Uiso 1 1 calc R . .
Cl1 Cl 0.89857(19) 0.34286(18) 0.60630(10) 0.0774(5) Uani 1 1 d . . .
O1 O 0.8967(6) 0.4823(5) 0.6164(3) 0.145(2) Uani 1 1 d . . .
O2 O 0.8300(5) 0.2728(5) 0.5314(3) 0.1218(17) Uani 1 1 d . . .
O3 O 1.0442(4) 0.3049(5) 0.6082(3) 0.1189(17) Uani 1 1 d . . .
O4 O 0.8270(5) 0.3025(5) 0.6701(3) 0.1253(18) Uani 1 1 d . . .

loop_
_atom_site_aniso_label
_atom_site_aniso_U_11
_atom_site_aniso_U_22
_atom_site_aniso_U_33
_atom_site_aniso_U_23
_atom_site_aniso_U_13
_atom_site_aniso_U_12
Cr1 0.0378(4) 0.0305(4) 0.0334(4) 0.0097(3) 0.0013(3) 0.0036(3)
N1 0.048(3) 0.042(3) 0.053(3) 0.018(2) -0.001(2) 0.012(2)
N2 0.061(3) 0.043(3) 0.043(3) 0.017(2) 0.004(2) -0.003(2)
N3 0.068(3) 0.051(3) 0.057(3) 0.020(2) 0.005(3) 0.000(2)
N4 0.060(3) 0.043(3) 0.047(3) 0.005(2) 0.003(2) 0.000(2)
C1 0.050(3) 0.046(3) 0.055(4) 0.017(3) 0.007(3) 0.008(3)
C2 0.062(4) 0.074(4) 0.056(4) 0.026(3) 0.007(3) 0.012(3)
C3 0.082(5) 0.105(6) 0.083(5) 0.062(5) 0.014(4) 0.021(4)
C4 0.101(6) 0.085(6) 0.119(7) 0.068(5) 0.041(5) 0.026(4)
C5 0.092(5) 0.058(5) 0.127(6) 0.033(4) 0.033(5) -0.004(4)
C6 0.068(4) 0.059(4) 0.077(4) 0.020(3) 0.003(3) -0.007(3)
C7 0.054(4) 0.042(3) 0.051(3) 0.011(3) 0.000(3) 0.008(3)
C8 0.055(4) 0.062(4) 0.064(4) 0.020(3) 0.007(3) 0.015(3)
C9 0.061(4) 0.084(5) 0.080(5) 0.030(4) 0.007(3) 0.015(4)
C10 0.064(4) 0.066(4) 0.095(5) 0.026(4) -0.004(4) 0.026(3)
C11 0.077(4) 0.058(4) 0.061(4) 0.027(3) -0.009(3) 0.008(3)
C12 0.056(4) 0.047(4) 0.051(3) 0.013(3) -0.001(3) 0.010(3)
C13 0.069(4) 0.051(4) 0.046(3) 0.013(3) 0.005(3) -0.009(3)
C14 0.095(5) 0.069(4) 0.063(4) 0.021(3) 0.013(4) -0.014(4)
C15 0.068(5) 0.105(6) 0.066(5) 0.007(4) 0.023(4) -0.027(4)
C16 0.077(5) 0.091(6) 0.063(4) 0.007(4) 0.013(4) -0.011(4)
C17 0.052(4) 0.059(4) 0.063(4) 0.002(3) 0.009(3) -0.004(3)
N5 0.055(3) 0.037(3) 0.044(3) 0.009(2) 0.005(2) 0.004(2)
N6 0.046(3) 0.039(3) 0.048(3) 0.009(2) 0.004(2) 0.001(2)
N7 0.058(3) 0.041(3) 0.055(3) 0.008(2) -0.005(2) 0.003(2)
N8 0.051(3) 0.050(3) 0.045(3) 0.014(2) -0.004(2) 0.000(2)
C18 0.053(3) 0.041(3) 0.047(3) 0.010(3) 0.000(3) 0.005(3)
C19 0.076(4) 0.056(4) 0.073(4) 0.020(3) 0.036(3) 0.010(3)
C20 0.080(4) 0.064(5) 0.098(5) 0.009(4) 0.036(4) 0.020(4)
C21 0.075(4) 0.050(4) 0.092(5) 0.012(3) 0.015(4) 0.020(3)
C22 0.081(4) 0.038(3) 0.066(4) 0.015(3) 0.002(3) 0.003(3)
C23 0.053(3) 0.044(3) 0.056(3) 0.010(3) 0.009(3) 0.005(3)
C24 0.045(3) 0.038(3) 0.043(3) 0.012(2) 0.003(3) 0.001(2)
C25 0.054(3) 0.055(4) 0.043(3) -0.001(3) -0.002(3) -0.006(3)
C26 0.050(4) 0.084(5) 0.049(4) 0.020(3) -0.005(3) -0.006(3)
C27 0.060(4) 0.072(5) 0.069(4) 0.028(3) -0.012(3) -0.008(3)
C28 0.054(4) 0.054(4) 0.064(4) 0.026(3) 0.002(3) 0.005(3)
C29 0.043(3) 0.042(3) 0.043(3) 0.008(2) -0.003(3) 0.001(2)
C30 0.058(4) 0.040(3) 0.055(4) 0.008(3) 0.002(3) 0.002(3)
C31 0.073(4) 0.044(4) 0.076(4) 0.002(3) -0.013(3) 0.005(3)
C32 0.091(5) 0.051(4) 0.082(5) -0.003(3) -0.008(4) -0.004(4)
C33 0.076(4) 0.066(5) 0.065(4) 0.002(3) -0.013(3) -0.007(4)
C34 0.063(4) 0.059(4) 0.057(4) 0.010(3) -0.007(3) 0.001(3)
Cl1 0.0804(12) 0.0845(13) 0.0762(12) 0.0335(10) 0.0087(10) 0.0172(10)
O1 0.206(5) 0.059(3) 0.178(5) 0.043(3) -0.028(4) 0.024(3)
O2 0.146(4) 0.126(4) 0.095(4) 0.037(3) -0.035(3) -0.008(3)
O3 0.067(3) 0.171(5) 0.133(4) 0.056(3) 0.029(3) 0.042(3)
O4 0.118(4) 0.175(5) 0.113(4) 0.079(3) 0.061(3) 0.052(3)

loop_
_atom_type_symbol
_atom_type_description
_atom_type_scat_dispersion_real
_atom_type_scat_dispersion_imag
_atom_type_scat_source
C C 0.0033 0.0016 'International Tables Vol C Tables 4.2.6.8 and 6.1.1.4'
H H 0.0000 0.0000 'International Tables Vol C Tables 4.2.6.8 and 6.1.1.4'
N N 0.0061 0.0033 'International Tables Vol C Tables 4.2.6.8 and 6.1.1.4'
Cl Cl 0.1484 0.1585 'International Tables Vol C Tables 4.2.6.8 and 6.1.1.4'
Cr Cr 0.3209 0.6236 'International Tables Vol C Tables 4.2.6.8 and 6.1.1.4'
O O 0.0106 0.0060 'International Tables Vol C Tables 4.2.6.8 and 6.1.1.4'

loop_
_geom_angle_atom_site_label_1
_geom_angle_atom_site_label_2
_geom_angle_atom_site_label_3
_geom_angle
_geom_angle_site_symmetry_1
_geom_angle_site_symmetry_3
_geom_angle_publ_flag
N2 Cr1 N6 176.51(18) . . ?
N2 Cr1 N1 82.62(18) . . ?
N6 Cr1 N1 100.30(16) . . ?
N2 Cr1 N5 95.62(17) . . ?
N6 Cr1 N5 82.28(17) . . ?
N1 Cr1 N5 94.70(15) . . ?
N2 Cr1 N4 79.39(19) . . ?
N6 Cr1 N4 97.91(17) . . ?
N1 Cr1 N4 160.98(18) . . ?
N5 Cr1 N4 93.13(15) . . ?
N2 Cr1 N8 103.23(17) . . ?
N6 Cr1 N8 78.84(18) . . ?
N1 Cr1 N8 88.93(16) . . ?
N5 Cr1 N8 161.12(18) . . ?
N4 Cr1 N8 89.24(15) . . ?
C7 N1 C1 118.3(4) . . ?
C7 N1 Cr1 113.7(3) . . ?
C1 N1 Cr1 127.3(3) . . ?
N3 N2 C12 120.0(4) . . ?
N3 N2 Cr1 122.7(3) . . ?
C12 N2 Cr1 117.1(3) . . ?
N2 N3 C13 108.5(4) . . ?
C17 N4 C13 118.8(5) . . ?
C17 N4 Cr1 129.4(4) . . ?
C13 N4 Cr1 111.8(4) . . ?
C6 C1 C2 119.8(5) . . ?
C6 C1 N1 120.2(5) . . ?
C2 C1 N1 120.0(5) . . ?
C1 C2 C3 119.9(6) . . ?
C4 C3 C2 120.5(7) . . ?
C5 C4 C3 119.6(7) . . ?
C4 C5 C6 121.2(7) . . ?
C1 C6 C5 119.0(6) . . ?
N1 C7 C8 127.0(5) . . ?
N1 C7 C12 116.2(5) . . ?
C8 C7 C12 116.7(5) . . ?
C9 C8 C7 119.7(5) . . ?
C8 C9 C10 122.5(6) . . ?
C11 C10 C9 120.5(6) . . ?
C10 C11 C12 117.8(5) . . ?
N2 C12 C11 127.6(5) . . ?
N2 C12 C7 109.7(5) . . ?
C11 C12 C7 122.7(5) . . ?
N4 C13 N3 117.6(5) . . ?
N4 C13 C14 121.8(6) . . ?
N3 C13 C14 120.7(6) . . ?
C15 C14 C13 117.1(6) . . ?
C14 C15 C16 122.1(6) . . ?
C17 C16 C15 117.8(6) . . ?
C16 C17 N4 122.4(6) . . ?
C24 N5 C18 120.9(4) . . ?
C24 N5 Cr1 113.5(3) . . ?
C18 N5 Cr1 125.4(3) . . ?
N7 N6 C29 119.7(4) . . ?
N7 N6 Cr1 122.8(3) . . ?
C29 N6 Cr1 117.5(3) . . ?
N6 N7 C30 108.7(4) . . ?
C34 N8 C30 119.0(4) . . ?
C34 N8 Cr1 129.0(4) . . ?
C30 N8 Cr1 112.0(3) . . ?
C19 C18 C23 118.9(5) . . ?
C19 C18 N5 120.6(5) . . ?
C23 C18 N5 120.3(4) . . ?
C18 C19 C20 120.3(5) . . ?
C21 C20 C19 120.3(5) . . ?
C20 C21 C22 119.8(5) . . ?
C21 C22 C23 120.0(5) . . ?
C22 C23 C18 120.6(5) . . ?
N5 C24 C29 116.2(4) . . ?
N5 C24 C25 126.3(5) . . ?
C29 C24 C25 117.4(5) . . ?
C26 C25 C24 118.1(5) . . ?
C25 C26 C27 123.7(5) . . ?
C28 C27 C26 119.0(5) . . ?
C27 C28 C29 119.1(5) . . ?
N6 C29 C28 127.0(5) . . ?
N6 C29 C24 110.4(4) . . ?
C28 C29 C24 122.5(5) . . ?
N8 C30 N7 117.7(4) . . ?
N8 C30 C31 121.7(5) . . ?
N7 C30 C31 120.6(5) . . ?
C32 C31 C30 118.4(6) . . ?
C31 C32 C33 120.2(5) . . ?
C32 C33 C34 119.2(6) . . ?
N8 C34 C33 121.5(5) . . ?
O1 Cl1 O3 110.8(3) . . ?
O1 Cl1 O4 110.4(3) . . ?
O3 Cl1 O4 106.7(3) . . ?
O1 Cl1 O2 110.8(3) . . ?
O3 Cl1 O2 108.2(3) . . ?
O4 Cl1 O2 109.9(3) . . ?

loop_
_geom_bond_atom_site_label_1
_geom_bond_atom_site_label_2
_geom_bond_distance
_geom_bond_site_symmetry_2
_geom_bond_publ_flag
Cr1 N2 1.861(4) . ?
Cr1 N6 1.871(4) . ?
Cr1 N1 1.906(4) . ?
Cr1 N5 1.920(4) . ?
Cr1 N4 1.947(4) . ?
Cr1 N8 1.959(4) . ?
N1 C7 1.346(6) . ?
N1 C1 1.436(6) . ?
N2 N3 1.308(5) . ?
N2 C12 1.384(6) . ?
N3 C13 1.386(6) . ?
N4 C17 1.364(6) . ?
N4 C13 1.369(6) . ?
C1 C6 1.376(6) . ?
C1 C2 1.381(6) . ?
C2 C3 1.381(7) . ?
C3 C4 1.364(8) . ?
C4 C5 1.359(8) . ?
C5 C6 1.392(7) . ?
C7 C8 1.412(6) . ?
C7 C12 1.424(6) . ?
C8 C9 1.356(7) . ?
C9 C10 1.397(7) . ?
C10 C11 1.364(7) . ?
C11 C12 1.401(6) . ?
C13 C14 1.392(7) . ?
C14 C15 1.380(7) . ?
C15 C16 1.387(8) . ?
C16 C17 1.363(7) . ?
N5 C24 1.365(5) . ?
N5 C18 1.429(5) . ?
N6 N7 1.303(5) . ?
N6 C29 1.387(5) . ?
N7 C30 1.384(6) . ?
N8 C34 1.345(5) . ?
N8 C30 1.359(6) . ?
C18 C19 1.372(6) . ?
C18 C23 1.379(6) . ?
C19 C20 1.380(7) . ?
C20 C21 1.368(7) . ?
C21 C22 1.366(6) . ?
C22 C23 1.378(6) . ?
C24 C29 1.405(6) . ?
C24 C25 1.415(6) . ?
C25 C26 1.373(6) . ?
C26 C27 1.391(7) . ?
C27 C28 1.357(6) . ?
C28 C29 1.398(6) . ?
C30 C31 1.388(6) . ?
C31 C32 1.370(7) . ?
C32 C33 1.377(7) . ?
C33 C34 1.378(6) . ?
Cl1 O1 1.412(4) . ?
Cl1 O3 1.420(4) . ?
Cl1 O4 1.424(4) . ?
Cl1 O2 1.429(4) . ?
